data_2217745
loop_
_publ_author_name
'Cui, Yongliang'
'Liu, Lei'
'Liu, Ming'
'Duan, Yousheng'
'Liu, Shangzhong'

_publ_section_title
;
 4-(5-<i>tert</i>-Butyl-1,3-dithian-2-yl)-5-chloro-2-phenyl-1,3-oxazole
;
_journal_coeditor_code CV2381
_journal_issue 3
_journal_name_full 'Acta Crystallographica Section E'
_journal_page_first o543
_journal_paper_doi 10.1107/S1600536808002821
_journal_volume 64
_journal_year 2008
_chemical_formula_iupac 'C17 H20 Cl N O S2'
_chemical_formula_moiety 'C17 H20 Cl N O S2'
_chemical_formula_sum 'C17 H20 Cl N O S2'
_chemical_formula_weight 353.91
_chemical_name_systematic
;
4-(5-tert-Butyl-1,3-dithian-2-yl)-5-chloro-2-phenyl-1,3-oxazole
 ?
;
_space_group_IT_number 14
_symmetry_cell_setting monoclinic
_symmetry_space_group_name_Hall '-P 2ybc'
_symmetry_space_group_name_H-M 'P 1 21/c 1'
_atom_sites_solution_hydrogens geom
_atom_sites_solution_primary direct
_atom_sites_solution_secondary difmap
_audit_creation_method SHELXL-97
_cell_angle_alpha 90.00
_cell_angle_beta 104.59(3)
_cell_angle_gamma 90.00
_cell_formula_units_Z 4
_cell_length_a 7.4543(15)
_cell_length_b 26.222(5)
_cell_length_c 9.4772(19)
_cell_measurement_reflns_used 13320
_cell_measurement_temperature 296(2)
_cell_measurement_theta_max 27.48
_cell_measurement_theta_min 2.17
_cell_volume 1792.7(7)
_computing_cell_refinement 'RAPID-AUTO (Rigaku, 2001)'
_computing_data_collection 'RAPID-AUTO (Rigaku, 2001)'
_computing_data_reduction 'RAPID-AUTO (Rigaku, 2001)'
_computing_molecular_graphics 'XP in Siemens SHELXTL (Sheldrick, 2008)'
_computing_publication_material 'SHELXL97 (Sheldrick, 2008)'
_computing_structure_refinement 'SHELXL97 (Sheldrick, 2008)'
_computing_structure_solution 'SHELXS97 (Sheldrick, 2008)'
_diffrn_ambient_temperature 296(2)
_diffrn_measured_fraction_theta_full 0.995
_diffrn_measured_fraction_theta_max 0.995
_diffrn_measurement_device_type 'Rigaku R-AXIS RAPID IP area-detector'
_diffrn_measurement_method '\w scans at fixed \c = 45\%'
_diffrn_radiation_monochromator graphite
_diffrn_radiation_source 'rotating anode'
_diffrn_radiation_type MoK\a
_diffrn_radiation_wavelength 0.71073
_diffrn_reflns_av_R_equivalents 0.0232
_diffrn_reflns_av_sigmaI/netI 0.0260
_diffrn_reflns_limit_h_max 8
_diffrn_reflns_limit_h_min -8
_diffrn_reflns_limit_k_max 31
_diffrn_reflns_limit_k_min -30
_diffrn_reflns_limit_l_max 11
_diffrn_reflns_limit_l_min -11
_diffrn_reflns_number 5683
_diffrn_reflns_theta_full 25.00
_diffrn_reflns_theta_max 25.00
_diffrn_reflns_theta_min 2.71
_exptl_absorpt_coefficient_mu 0.447
_exptl_absorpt_correction_T_max 0.9239
_exptl_absorpt_correction_T_min 0.8629
_exptl_absorpt_correction_type multi-scan
_exptl_absorpt_process_details '(ABSCOR; Higashi, 1995)'
_exptl_crystal_colour colourless
_exptl_crystal_density_diffrn 1.311
_exptl_crystal_density_method 'not measured'
_exptl_crystal_description plate
_exptl_crystal_F_000 744
_exptl_crystal_size_max 0.34
_exptl_crystal_size_mid 0.31
_exptl_crystal_size_min 0.18
_refine_diff_density_max 0.368
_refine_diff_density_min -0.231
_refine_ls_extinction_method none
_refine_ls_goodness_of_fit_ref 1.102
_refine_ls_hydrogen_treatment constr
_refine_ls_matrix_type full
_refine_ls_number_parameters 199
_refine_ls_number_reflns 3135
_refine_ls_number_restraints 59
_refine_ls_restrained_S_all 1.093
_refine_ls_R_factor_all 0.0578
_refine_ls_R_factor_gt 0.0497
_refine_ls_shift/su_max 0.001
_refine_ls_shift/su_mean 0.000
_refine_ls_structure_factor_coef Fsqd
_refine_ls_weighting_details 'calc w=1/[\s^2^(Fo^2^)+(0.0651P)^2^+0.55P] where P=(Fo^2^+2Fc^2^)/3'
_refine_ls_weighting_scheme calc
_refine_ls_wR_factor_gt 0.1246
_refine_ls_wR_factor_ref 0.1301
_reflns_number_gt 2788
_reflns_number_total 3135
_reflns_threshold_expression I>2\s(I)
_cod_data_source_file cv2381.cif
_cod_data_source_block I
_cod_original_cell_volume 1792.7(6)
_cod_original_sg_symbol_H-M 'P 21/c'
_cod_database_code 2217745
_cod_database_fobs_code 2217745

loop_
_symmetry_equiv_pos_as_xyz
'x, y, z'
'-x, y+1/2, -z+1/2'
'-x, -y, -z'
'x, -y-1/2, z-1/2'

loop_
_atom_site_type_symbol
_atom_site_label
_atom_site_fract_x
_atom_site_fract_y
_atom_site_fract_z
_atom_site_U_iso_or_equiv
_atom_site_adp_type
_atom_site_calc_flag
_atom_site_refinement_flags
_atom_site_occupancy
S S1 0.21531(9) 0.68715(2) 0.75838(9) 0.0672(2) Uani d U 1
S S2 0.56576(9) 0.74615(2) 0.89160(8) 0.0656(2) Uani d U 1
Cl Cl1 0.74022(11) 0.62257(3) 0.61190(8) 0.0840(3) Uani d U 1
O O1 0.7196(2) 0.57469(6) 0.84876(18) 0.0576(4) Uani d U 1
N N1 0.5427(3) 0.62247(7) 0.9549(2) 0.0541(5) Uani d U 1
C C1 0.6072(4) 0.54919(11) 1.1975(3) 0.0732(7) Uani d U 1
H H1B 0.5353 0.5776 1.2042 0.088 Uiso calc R 1
C C2 0.6441(5) 0.51328(13) 1.3080(4) 0.0923(10) Uani d U 1
H H2A 0.5966 0.5174 1.3891 0.111 Uiso calc R 1
C C3 0.7516(6) 0.47136(13) 1.2970(4) 0.0978(11) Uani d U 1
H H3A 0.7789 0.4476 1.3723 0.117 Uiso calc R 1
C C4 0.8183(5) 0.46438(12) 1.1775(4) 0.0869(9) Uani d U 1
H H4A 0.8881 0.4355 1.1703 0.104 Uiso calc R 1
C C5 0.7828(4) 0.49976(10) 1.0678(3) 0.0685(7) Uani d U 1
H H5A 0.8293 0.4950 0.9865 0.082 Uiso calc R 1
C C6 0.6776(3) 0.54266(9) 1.0775(3) 0.0557(6) Uani d U 1
C C7 0.6401(3) 0.58120(9) 0.9633(3) 0.0530(5) Uani d U 1
C C8 0.6628(3) 0.61672(10) 0.7651(3) 0.0567(6) Uani d U 1
C C9 0.5551(3) 0.64573(9) 0.8256(2) 0.0523(5) Uani d U 1
C C10 0.4602(3) 0.69455(9) 0.7721(3) 0.0523(5) Uani d U 1
H H10A 0.4767 0.7014 0.6744 0.063 Uiso calc R 1
C C11 0.1332(4) 0.75009(9) 0.6948(3) 0.0619(6) Uani d U 1
H H11A 0.1585 0.7558 0.6006 0.074 Uiso calc R 1
H H11B -0.0002 0.7511 0.6810 0.074 Uiso calc R 1
C C12 0.2190(3) 0.79347(9) 0.7963(2) 0.0490(5) Uani d U 1
H H12A 0.2133 0.7835 0.8948 0.059 Uiso calc R 1
C C13 0.4239(3) 0.79820(9) 0.7989(3) 0.0598(6) Uani d U 1
H H13A 0.4711 0.8300 0.8465 0.072 Uiso calc R 1
H H13B 0.4354 0.7999 0.6993 0.072 Uiso calc R 1
C C14 0.1074(4) 0.84396(9) 0.7598(3) 0.0573(6) Uani d U 1
C C15 -0.0878(4) 0.83563(13) 0.7799(4) 0.0839(9) Uani d U 1
H H15A -0.1582 0.8665 0.7568 0.126 Uiso calc R 1
H H15B -0.0799 0.8263 0.8793 0.126 Uiso calc R 1
H H15C -0.1478 0.8088 0.7163 0.126 Uiso calc R 1
C C16 0.0952(4) 0.86200(12) 0.6043(3) 0.0718(8) Uani d U 1
H H16A 0.0248 0.8930 0.5861 0.108 Uiso calc R 1
H H16B 0.0353 0.8363 0.5365 0.108 Uiso calc R 1
H H16C 0.2177 0.8680 0.5927 0.108 Uiso calc R 1
C C17 0.2000(5) 0.88590(11) 0.8662(4) 0.0872(9) Uani d U 1
H H17A 0.1309 0.9170 0.8433 0.131 Uiso calc R 1
H H17B 0.3244 0.8912 0.8580 0.131 Uiso calc R 1
H H17C 0.2026 0.8758 0.9641 0.131 Uiso calc R 1

loop_
_atom_site_aniso_label
_atom_site_aniso_U_11
_atom_site_aniso_U_22
_atom_site_aniso_U_33
_atom_site_aniso_U_12
_atom_site_aniso_U_13
_atom_site_aniso_U_23
S1 0.0550(4) 0.0493(4) 0.0934(5) -0.0030(3) 0.0113(3) -0.0006(3)
S2 0.0556(4) 0.0521(4) 0.0797(5) -0.0014(3) -0.0003(3) 0.0031(3)
Cl1 0.0849(5) 0.1090(6) 0.0667(4) 0.0281(4) 0.0352(4) 0.0140(4)
O1 0.0560(9) 0.0558(10) 0.0616(9) 0.0092(7) 0.0160(8) -0.0001(8)
N1 0.0581(11) 0.0478(11) 0.0585(11) 0.0033(9) 0.0184(9) 0.0039(9)
C1 0.089(2) 0.0544(15) 0.0798(18) -0.0037(14) 0.0279(15) 0.0077(13)
C2 0.127(3) 0.077(2) 0.078(2) -0.0156(19) 0.0358(19) 0.0161(16)
C3 0.120(3) 0.066(2) 0.095(2) -0.0088(19) 0.004(2) 0.0311(18)
C4 0.089(2) 0.0623(18) 0.103(2) 0.0064(16) 0.0135(18) 0.0195(17)
C5 0.0613(15) 0.0566(15) 0.0855(18) 0.0035(12) 0.0146(13) 0.0100(13)
C6 0.0536(13) 0.0455(12) 0.0659(14) -0.0071(10) 0.0112(11) 0.0033(11)
C7 0.0498(12) 0.0492(13) 0.0595(13) -0.0037(10) 0.0128(10) 0.0019(10)
C8 0.0568(14) 0.0595(15) 0.0539(13) 0.0065(11) 0.0144(11) 0.0032(11)
C9 0.0535(13) 0.0508(13) 0.0535(12) 0.0025(10) 0.0152(10) 0.0020(10)
C10 0.0563(13) 0.0508(13) 0.0518(12) 0.0038(10) 0.0174(10) 0.0038(10)
C11 0.0567(14) 0.0566(15) 0.0679(16) 0.0077(11) 0.0074(12) -0.0025(12)
C12 0.0570(13) 0.0518(12) 0.0415(11) 0.0058(10) 0.0185(9) 0.0037(9)
C13 0.0595(14) 0.0468(13) 0.0719(16) -0.0006(11) 0.0145(12) 0.0041(12)
C14 0.0698(15) 0.0535(14) 0.0535(13) 0.0113(11) 0.0246(11) 0.0070(10)
C15 0.0820(19) 0.082(2) 0.103(2) 0.0264(16) 0.0518(18) 0.0230(18)
C16 0.0836(19) 0.0727(18) 0.0630(15) 0.0201(15) 0.0259(14) 0.0213(13)
C17 0.119(3) 0.0591(17) 0.0819(19) 0.0193(17) 0.0230(18) -0.0095(14)

loop_
_atom_type_symbol
_atom_type_description
_atom_type_scat_dispersion_real
_atom_type_scat_dispersion_imag
_atom_type_scat_source
C C 0.0033 0.0016 'International Tables Vol C Tables 4.2.6.8 and 6.1.1.4'
H H 0.0000 0.0000 'International Tables Vol C Tables 4.2.6.8 and 6.1.1.4'
N N 0.0061 0.0033 'International Tables Vol C Tables 4.2.6.8 and 6.1.1.4'
O O 0.0106 0.0060 'International Tables Vol C Tables 4.2.6.8 and 6.1.1.4'
S S 0.1246 0.1234 'International Tables Vol C Tables 4.2.6.8 and 6.1.1.4'
Cl Cl 0.1484 0.1585 'International Tables Vol C Tables 4.2.6.8 and 6.1.1.4'

loop_
_geom_angle_atom_site_label_1
_geom_angle_atom_site_label_2
_geom_angle_atom_site_label_3
_geom_angle
C10 S1 C11 100.18(12)
C10 S2 C13 98.67(12)
C8 O1 C7 103.14(18)
C7 N1 C9 105.1(2)
C6 C1 C2 119.7(3)
C6 C1 H1B 120.1
C2 C1 H1B 120.1
C3 C2 C1 119.6(3)
C3 C2 H2A 120.2
C1 C2 H2A 120.2
C4 C3 C2 120.8(3)
C4 C3 H3A 119.6
C2 C3 H3A 119.6
C3 C4 C5 120.0(3)
C3 C4 H4A 120.0
C5 C4 H4A 120.0
C4 C5 C6 120.2(3)
C4 C5 H5A 119.9
C6 C5 H5A 119.9
C1 C6 C5 119.6(3)
C1 C6 C7 119.0(2)
C5 C6 C7 121.3(2)
N1 C7 O1 113.7(2)
N1 C7 C6 128.8(2)
O1 C7 C6 117.5(2)
C9 C8 O1 110.1(2)
C9 C8 Cl1 133.3(2)
O1 C8 Cl1 116.62(18)
C8 C9 N1 108.0(2)
C8 C9 C10 129.0(2)
N1 C9 C10 123.0(2)
C9 C10 S1 108.47(16)
C9 C10 S2 109.57(17)
S1 C10 S2 113.36(13)
C9 C10 H10A 108.4
S1 C10 H10A 108.4
S2 C10 H10A 108.4
C12 C11 S1 114.70(17)
C12 C11 H11A 108.6
S1 C11 H11A 108.6
C12 C11 H11B 108.6
S1 C11 H11B 108.6
H11A C11 H11B 107.6
C11 C12 C13 109.28(19)
C11 C12 C14 112.3(2)
C13 C12 C14 114.3(2)
C11 C12 H12A 106.9
C13 C12 H12A 106.9
C14 C12 H12A 106.9
C12 C13 S2 113.93(17)
C12 C13 H13A 108.8
S2 C13 H13A 108.8
C12 C13 H13B 108.8
S2 C13 H13B 108.8
H13A C13 H13B 107.7
C16 C14 C15 109.7(2)
C16 C14 C17 108.7(2)
C15 C14 C17 107.7(2)
C16 C14 C12 112.15(19)
C15 C14 C12 108.8(2)
C17 C14 C12 109.7(2)
C14 C15 H15A 109.5
C14 C15 H15B 109.5
H15A C15 H15B 109.5
C14 C15 H15C 109.5
H15A C15 H15C 109.5
H15B C15 H15C 109.5
C14 C16 H16A 109.5
C14 C16 H16B 109.5
H16A C16 H16B 109.5
C14 C16 H16C 109.5
H16A C16 H16C 109.5
H16B C16 H16C 109.5
C14 C17 H17A 109.5
C14 C17 H17B 109.5
H17A C17 H17B 109.5
C14 C17 H17C 109.5
H17A C17 H17C 109.5
H17B C17 H17C 109.5

loop_
_geom_bond_atom_site_label_1
_geom_bond_atom_site_label_2
_geom_bond_distance
S1 C10 1.808(3)
S1 C11 1.810(3)
S2 C10 1.812(2)
S2 C13 1.813(3)
Cl1 C8 1.699(3)
O1 C8 1.362(3)
O1 C7 1.372(3)
N1 C7 1.294(3)
N1 C9 1.393(3)
C1 C6 1.378(4)
C1 C2 1.383(4)
C1 H1B 0.9300
C2 C3 1.380(5)
C2 H2A 0.9300
C3 C4 1.359(5)
C3 H3A 0.9300
C4 C5 1.369(4)
C4 H4A 0.9300
C5 C6 1.387(4)
C5 H5A 0.9300
C6 C7 1.455(3)
C8 C9 1.335(3)
C9 C10 1.489(3)
C10 H10A 0.9800
C11 C12 1.523(3)
C11 H11A 0.9700
C11 H11B 0.9700
C12 C13 1.526(3)
C12 C14 1.556(3)
C12 H12A 0.9800
C13 H13A 0.9700
C13 H13B 0.9700
C14 C16 1.528(3)
C14 C15 1.530(4)
C14 C17 1.534(4)
C15 H15A 0.9600
C15 H15B 0.9600
C15 H15C 0.9600
C16 H16A 0.9600
C16 H16B 0.9600
C16 H16C 0.9600
C17 H17A 0.9600
C17 H17B 0.9600
C17 H17C 0.9600

loop_
_geom_torsion_atom_site_label_1
_geom_torsion_atom_site_label_2
_geom_torsion_atom_site_label_3
_geom_torsion_atom_site_label_4
_geom_torsion
C6 C1 C2 C3 0.3(5)
C1 C2 C3 C4 -1.5(6)
C2 C3 C4 C5 1.6(6)
C3 C4 C5 C6 -0.5(5)
C2 C1 C6 C5 0.8(4)
C2 C1 C6 C7 -179.0(3)
C4 C5 C6 C1 -0.7(4)
C4 C5 C6 C7 179.1(3)
C9 N1 C7 O1 0.4(3)
C9 N1 C7 C6 178.9(2)
C8 O1 C7 N1 0.2(3)
C8 O1 C7 C6 -178.5(2)
C1 C6 C7 N1 -1.5(4)
C5 C6 C7 N1 178.6(2)
C1 C6 C7 O1 177.0(2)
C5 C6 C7 O1 -2.9(3)
C7 O1 C8 C9 -0.7(3)
C7 O1 C8 Cl1 178.63(17)
O1 C8 C9 N1 1.0(3)
Cl1 C8 C9 N1 -178.2(2)
O1 C8 C9 C10 -179.1(2)
Cl1 C8 C9 C10 1.8(4)
C7 N1 C9 C8 -0.8(3)
C7 N1 C9 C10 179.2(2)
C8 C9 C10 S1 124.2(3)
N1 C9 C10 S1 -55.9(3)
C8 C9 C10 S2 -111.6(3)
N1 C9 C10 S2 68.4(3)
C11 S1 C10 C9 179.42(16)
C11 S1 C10 S2 57.48(16)
C13 S2 C10 C9 179.80(17)
C13 S2 C10 S1 -58.88(15)
C10 S1 C11 C12 -59.4(2)
S1 C11 C12 C13 67.9(2)
S1 C11 C12 C14 -164.19(16)
C11 C12 C13 S2 -70.4(2)
C14 C12 C13 S2 162.84(16)
C10 S2 C13 C12 63.2(2)
C11 C12 C14 C16 -59.6(3)
C13 C12 C14 C16 65.6(3)
C11 C12 C14 C15 62.0(3)
C13 C12 C14 C15 -172.8(2)
C11 C12 C14 C17 179.6(2)
C13 C12 C14 C17 -55.2(3)
